data_4300083
loop_
_publ_author_name
'Angel Abarca'
'Pilar G\'omez-Sal'
'Avelino Mart\'in'
'Miguel Mena'
'Josep Mar\'ia Poblet'
'Carlos Y\'elamos'

_publ_section_title
;
Ammonolysis of Mono(pentamethylcyclopentadienyl) Titanium(IV) Derivatives
;
_journal_name_full 'Inorganic Chemistry'
_journal_page_first 642
_journal_page_last 651
_journal_volume 39
_journal_year 2000
_chemical_formula_sum 'C40 H58 N2 Ti2'
_chemical_formula_weight 662.68
_space_group_IT_number 2
_symmetry_cell_setting triclinic
_symmetry_space_group_name_Hall '-P 1'
_symmetry_space_group_name_H-M 'P -1'
_atom_sites_solution_hydrogens geom
_atom_sites_solution_primary direct
_atom_sites_solution_secondary difmap
_audit_creation_method SHELXL-97
_cell_angle_alpha 66.11(1)
_cell_angle_beta 71.44(1)
_cell_angle_gamma 87.92(1)
_cell_formula_units_Z 1
_cell_length_a 8.684(1)
_cell_length_b 11.074(1)
_cell_length_c 11.174(1)
_cell_measurement_reflns_used 25
_cell_measurement_temperature 293(2)
_cell_measurement_theta_max 14
_cell_measurement_theta_min 6
_cell_volume 926.07(19)
_computing_cell_refinement CAD4
_computing_data_collection CAD4
_computing_data_reduction 'XCAD4 (Harms, 1996)'
_computing_structure_refinement 'SHELXL-97 (Sheldrick, 1997)'
_computing_structure_solution 'SHELXS-97 (Sheldrick, 1990)'
_diffrn_ambient_temperature 293(2)
_diffrn_measured_fraction_theta_full 0.998
_diffrn_measured_fraction_theta_max 0.998
_diffrn_measurement_device_type 'Enraf Nonius CAD4'
_diffrn_measurement_method omega-2theta
_diffrn_radiation_monochromator graphite
_diffrn_radiation_source 'fine-focus sealed tube'
_diffrn_radiation_type MoK\a
_diffrn_radiation_wavelength 0.71073
_diffrn_reflns_av_R_equivalents 0.0151
_diffrn_reflns_av_sigmaI/netI 0.0407
_diffrn_reflns_limit_h_max 10
_diffrn_reflns_limit_h_min 0
_diffrn_reflns_limit_k_max 13
_diffrn_reflns_limit_k_min -13
_diffrn_reflns_limit_l_max 13
_diffrn_reflns_limit_l_min -12
_diffrn_reflns_number 3474
_diffrn_reflns_theta_full 24.97
_diffrn_reflns_theta_max 24.97
_diffrn_reflns_theta_min 3.04
_diffrn_standards_decay_% 1
_diffrn_standards_interval_time 7200
_diffrn_standards_number 2
_exptl_absorpt_coefficient_mu 0.460
_exptl_absorpt_correction_type N/A
_exptl_crystal_colour Dark_orange
_exptl_crystal_density_diffrn 1.188
_exptl_crystal_density_method 'not measured'
_exptl_crystal_description Prism
_exptl_crystal_F_000 356
_exptl_crystal_size_max 0.47
_exptl_crystal_size_mid 0.42
_exptl_crystal_size_min 0.30
_refine_diff_density_max 0.393
_refine_diff_density_min -0.304
_refine_diff_density_rms 0.059
_refine_ls_extinction_method none
_refine_ls_goodness_of_fit_ref 0.577
_refine_ls_hydrogen_treatment mixed
_refine_ls_matrix_type full
_refine_ls_number_parameters 199
_refine_ls_number_reflns 3243
_refine_ls_number_restraints 0
_refine_ls_restrained_S_all 0.577
_refine_ls_R_factor_all 0.0760
_refine_ls_R_factor_gt 0.0483
_refine_ls_shift/su_max 0.000
_refine_ls_shift/su_mean 0.000
_refine_ls_structure_factor_coef Fsqd
_refine_ls_weighting_details 'calc w=1/[\s^2^(Fo^2^)+(0.1711P)^2^+4.8380P] where P=(Fo^2^+2Fc^2^)/3'
_refine_ls_weighting_scheme calc
_refine_ls_wR_factor_gt 0.1366
_refine_ls_wR_factor_ref 0.1770
_reflns_number_gt 2561
_reflns_number_total 3243
_reflns_threshold_expression >2sigma(I)
_cod_original_cell_volume 926.1(2)
_cod_database_code 4300083

loop_
_symmetry_equiv_pos_as_xyz
'x, y, z'
'-x, -y, -z'

loop_
_atom_site_label
_atom_site_type_symbol
_atom_site_fract_x
_atom_site_fract_y
_atom_site_fract_z
_atom_site_U_iso_or_equiv
_atom_site_adp_type
_atom_site_occupancy
_atom_site_symmetry_multiplicity
_atom_site_calc_flag
_atom_site_refinement_flags
_atom_site_disorder_assembly
_atom_site_disorder_group
Ti1 Ti 0.02293(8) 0.09263(6) 0.55201(7) 0.0346(2) Uani 1 1 d . . .
N1 N 0.0836(3) 0.0876(3) 0.3709(3) 0.0367(7) Uani 1 1 d . . .
C1 C 0.2434(6) 0.0589(5) 0.6000(6) 0.0651(13) Uani 1 1 d . . .
H1A H 0.3067 0.0077 0.5539 0.080 Uiso 1 1 d R . .
H1B H 0.3049 0.1426 0.5689 0.080 Uiso 1 1 d R . .
H1C H 0.2184 0.0112 0.6985 0.080 Uiso 1 1 d R . .
C11 C -0.1756(5) 0.2469(4) 0.5606(4) 0.0461(9) Uani 1 1 d . . .
C12 C -0.0215(5) 0.3232(3) 0.4803(4) 0.0431(9) Uani 1 1 d . . .
C13 C 0.0725(5) 0.2997(4) 0.5672(4) 0.0459(9) Uani 1 1 d . . .
C14 C -0.0230(6) 0.2101(4) 0.7011(4) 0.0523(10) Uani 1 1 d . . .
C15 C -0.1758(5) 0.1773(4) 0.6980(4) 0.0520(10) Uani 1 1 d . . .
C16 C -0.3224(6) 0.2579(5) 0.5141(6) 0.0681(13) Uani 1 1 d . . .
H16A H -0.3814 0.3283 0.5293 0.080 Uiso 1 1 d R . .
H16B H -0.2869 0.2769 0.4171 0.080 Uiso 1 1 d R . .
H16C H -0.3922 0.1757 0.5661 0.080 Uiso 1 1 d R . .
C17 C 0.0300(7) 0.4252(4) 0.3322(5) 0.0659(13) Uani 1 1 d . . .
H17A H -0.0005 0.5102 0.3297 0.080 Uiso 1 1 d R . .
H17B H 0.1462 0.4311 0.2904 0.080 Uiso 1 1 d R . .
H17C H -0.0234 0.3990 0.2820 0.080 Uiso 1 1 d R . .
C18 C 0.2375(6) 0.3709(5) 0.5254(6) 0.0726(14) Uani 1 1 d . . .
H18A H 0.2249 0.4502 0.5413 0.080 Uiso 1 1 d R . .
H18B H 0.2993 0.3140 0.5793 0.080 Uiso 1 1 d R . .
H18C H 0.2940 0.3939 0.4287 0.080 Uiso 1 1 d R . .
C19 C 0.0218(9) 0.1657(7) 0.8310(6) 0.094(2) Uani 1 1 d . . .
H19A H -0.0065 0.2280 0.8723 0.080 Uiso 1 1 d R . .
H19B H -0.0385 0.0808 0.8945 0.080 Uiso 1 1 d R . .
H19C H 0.1367 0.1575 0.8101 0.080 Uiso 1 1 d R . .
C20 C -0.3207(7) 0.0993(6) 0.8233(6) 0.0834(17) Uani 1 1 d . . .
H20A H -0.3786 0.1574 0.8623 0.080 Uiso 1 1 d R . .
H20B H -0.3913 0.0605 0.7945 0.080 Uiso 1 1 d R . .
H20C H -0.2855 0.0302 0.8918 0.080 Uiso 1 1 d R . .
C21 C 0.1722(4) 0.1788(3) 0.2333(4) 0.0369(8) Uani 1 1 d . . .
C22 C 0.0934(5) 0.2523(4) 0.1375(4) 0.0437(9) Uani 1 1 d . . .
C23 C 0.1834(6) 0.3408(4) 0.0052(4) 0.0574(11) Uani 1 1 d . . .
H23A H 0.1259 0.3890 -0.0572 0.080 Uiso 1 1 d R . .
C24 C 0.3513(6) 0.3625(5) -0.0402(5) 0.0621(12) Uani 1 1 d . . .
C25 C 0.4281(5) 0.2922(4) 0.0525(5) 0.0605(12) Uani 1 1 d . . .
H25A H 0.5451 0.3059 0.0234 0.080 Uiso 1 1 d R . .
C26 C 0.3449(5) 0.2017(4) 0.1868(4) 0.0489(9) Uani 1 1 d . . .
C27 C -0.0885(6) 0.2396(5) 0.1738(5) 0.0665(13) Uani 1 1 d . . .
H27A H -0.1185 0.2970 0.0953 0.080 Uiso 1 1 d R . .
H27B H -0.1274 0.1493 0.2007 0.080 Uiso 1 1 d R . .
H27C H -0.1365 0.2643 0.2497 0.080 Uiso 1 1 d R . .
C28 C 0.4464(8) 0.4588(7) -0.1866(5) 0.097(2) Uani 1 1 d . . .
H28A H 0.3731 0.4990 -0.2368 0.080 Uiso 1 1 d R . .
H28B H 0.5078 0.5264 -0.1823 0.080 Uiso 1 1 d R . .
H28C H 0.5199 0.4125 -0.2331 0.080 Uiso 1 1 d R . .
C29 C 0.4452(6) 0.1311(6) 0.2756(6) 0.0814(18) Uani 1 1 d . . .
H29A H 0.5590 0.1607 0.2248 0.080 Uiso 1 1 d R . .
H29B H 0.4137 0.1495 0.3566 0.080 Uiso 1 1 d R . .
H29C H 0.4267 0.0373 0.3033 0.080 Uiso 1 1 d R . .

loop_
_atom_site_aniso_label
_atom_site_aniso_U_11
_atom_site_aniso_U_22
_atom_site_aniso_U_33
_atom_site_aniso_U_23
_atom_site_aniso_U_13
_atom_site_aniso_U_12
Ti1 0.0347(4) 0.0297(4) 0.0426(4) -0.0144(3) -0.0177(3) 0.0045(2)
N1 0.0330(15) 0.0327(15) 0.0397(16) -0.0088(13) -0.0144(13) 0.0045(12)
C1 0.060(3) 0.057(3) 0.107(4) -0.042(3) -0.056(3) 0.019(2)
C11 0.043(2) 0.039(2) 0.062(2) -0.0276(19) -0.0174(18) 0.0105(16)
C12 0.050(2) 0.0305(18) 0.046(2) -0.0171(16) -0.0119(17) 0.0072(16)
C13 0.046(2) 0.040(2) 0.058(2) -0.0285(18) -0.0144(18) 0.0022(16)
C14 0.065(3) 0.053(2) 0.046(2) -0.0287(19) -0.019(2) 0.012(2)
C15 0.047(2) 0.046(2) 0.050(2) -0.0212(19) 0.0011(18) -0.0007(18)
C16 0.053(3) 0.067(3) 0.100(4) -0.043(3) -0.036(3) 0.022(2)
C17 0.091(4) 0.036(2) 0.055(3) -0.0114(19) -0.015(2) 0.009(2)
C18 0.059(3) 0.056(3) 0.111(4) -0.046(3) -0.023(3) -0.005(2)
C19 0.126(5) 0.116(5) 0.062(3) -0.050(3) -0.045(4) 0.028(4)
C20 0.075(4) 0.067(3) 0.071(3) -0.025(3) 0.019(3) -0.005(3)
C21 0.0386(19) 0.0308(17) 0.0398(19) -0.0141(15) -0.0116(15) 0.0015(14)
C22 0.048(2) 0.044(2) 0.040(2) -0.0157(16) -0.0179(17) 0.0038(17)
C23 0.071(3) 0.058(3) 0.039(2) -0.0124(19) -0.024(2) 0.006(2)
C24 0.070(3) 0.055(3) 0.044(2) -0.010(2) -0.009(2) -0.008(2)
C25 0.045(2) 0.054(3) 0.062(3) -0.013(2) -0.005(2) -0.013(2)
C26 0.038(2) 0.039(2) 0.059(2) -0.0107(18) -0.0153(18) -0.0028(16)
C27 0.053(3) 0.086(3) 0.049(2) -0.011(2) -0.025(2) 0.014(2)
C28 0.095(4) 0.103(5) 0.050(3) -0.002(3) -0.005(3) -0.022(4)
C29 0.038(2) 0.074(3) 0.089(4) 0.011(3) -0.024(2) -0.008(2)

loop_
_atom_type_symbol
_atom_type_description
_atom_type_scat_dispersion_real
_atom_type_scat_dispersion_imag
_atom_type_scat_source
C C 0.0033 0.0016 'International Tables Vol C Tables 4.2.6.8 and 6.1.1.4'
H H 0.0000 0.0000 'International Tables Vol C Tables 4.2.6.8 and 6.1.1.4'
N N 0.0061 0.0033 'International Tables Vol C Tables 4.2.6.8 and 6.1.1.4'
Ti Ti 0.2776 0.4457 'International Tables Vol C Tables 4.2.6.8 and 6.1.1.4'

loop_
_geom_angle_atom_site_label_1
_geom_angle_atom_site_label_2
_geom_angle_atom_site_label_3
_geom_angle
_geom_angle_site_symmetry_1
_geom_angle_site_symmetry_3
_geom_angle_publ_flag
N1 Ti1 N1 86.97(12) . 2_556 ?
N1 Ti1 C1 102.78(18) . . ?
N1 Ti1 C1 102.31(15) 2_556 . ?
N1 Ti1 C11 107.99(13) . . ?
N1 Ti1 C11 110.66(13) 2_556 . ?
C1 Ti1 C11 135.42(16) . . ?
N1 Ti1 C12 97.81(12) . . ?
N1 Ti1 C12 144.41(13) 2_556 . ?
C1 Ti1 C12 110.81(16) . . ?
C11 Ti1 C12 34.42(13) . . ?
N1 Ti1 C15 141.08(14) . . ?
N1 Ti1 C15 98.77(13) 2_556 . ?
C1 Ti1 C15 113.29(19) . . ?
C11 Ti1 C15 34.12(15) . . ?
C12 Ti1 C15 56.57(14) . . ?
N1 Ti1 C13 119.57(13) . . ?
N1 Ti1 C13 152.38(14) 2_556 . ?
C1 Ti1 C13 80.41(16) . . ?
C11 Ti1 C13 56.56(13) . . ?
C12 Ti1 C13 33.68(13) . . ?
C15 Ti1 C13 56.27(14) . . ?
N1 Ti1 C14 152.40(14) . . ?
N1 Ti1 C14 118.93(14) 2_556 . ?
C1 Ti1 C14 82.03(18) . . ?
C11 Ti1 C14 56.16(14) . . ?
C12 Ti1 C14 55.86(14) . . ?
C15 Ti1 C14 33.63(15) . . ?
C13 Ti1 C14 33.63(14) . . ?
N1 Ti1 Ti1 43.58(8) . 2_556 ?
N1 Ti1 Ti1 43.39(9) 2_556 2_556 ?
C1 Ti1 Ti1 107.42(13) . 2_556 ?
C11 Ti1 Ti1 117.13(10) . 2_556 ?
C12 Ti1 Ti1 130.91(10) . 2_556 ?
C15 Ti1 Ti1 129.83(11) . 2_556 ?
C13 Ti1 Ti1 162.01(11) . 2_556 ?
C14 Ti1 Ti1 160.65(12) . 2_556 ?
C21 N1 Ti1 134.3(2) . . ?
C21 N1 Ti1 132.7(2) . 2_556 ?
Ti1 N1 Ti1 93.03(12) . 2_556 ?
C15 C11 C12 107.7(4) . . ?
C15 C11 C16 125.6(4) . . ?
C12 C11 C16 125.8(4) . . ?
C15 C11 Ti1 74.0(2) . . ?
C12 C11 Ti1 73.3(2) . . ?
C16 C11 Ti1 126.9(3) . . ?
C13 C12 C11 108.2(3) . . ?
C13 C12 C17 124.0(4) . . ?
C11 C12 C17 127.4(4) . . ?
C13 C12 Ti1 74.2(2) . . ?
C11 C12 Ti1 72.3(2) . . ?
C17 C12 Ti1 125.0(3) . . ?
C12 C13 C14 107.7(4) . . ?
C12 C13 C18 124.9(4) . . ?
C14 C13 C18 127.1(4) . . ?
C12 C13 Ti1 72.2(2) . . ?
C14 C13 Ti1 73.3(2) . . ?
C18 C13 Ti1 125.4(3) . . ?
C13 C14 C15 108.8(4) . . ?
C13 C14 C19 126.5(5) . . ?
C15 C14 C19 124.4(5) . . ?
C13 C14 Ti1 73.0(2) . . ?
C15 C14 Ti1 72.6(2) . . ?
C19 C14 Ti1 125.1(3) . . ?
C14 C15 C11 107.6(4) . . ?
C14 C15 C20 125.3(5) . . ?
C11 C15 C20 126.5(4) . . ?
C14 C15 Ti1 73.8(2) . . ?
C11 C15 Ti1 71.9(2) . . ?
C20 C15 Ti1 127.1(3) . . ?
C26 C21 C22 116.8(3) . . ?
C26 C21 N1 121.0(3) . . ?
C22 C21 N1 122.1(3) . . ?
C23 C22 C21 120.5(4) . . ?
C23 C22 C27 117.1(4) . . ?
C21 C22 C27 122.4(4) . . ?
C24 C23 C22 122.7(4) . . ?
C23 C24 C25 117.1(4) . . ?
C23 C24 C28 121.3(5) . . ?
C25 C24 C28 121.6(5) . . ?
C26 C25 C24 123.1(4) . . ?
C25 C26 C21 119.8(4) . . ?
C25 C26 C29 117.1(4) . . ?
C21 C26 C29 123.1(4) . . ?

loop_
_geom_bond_atom_site_label_1
_geom_bond_atom_site_label_2
_geom_bond_distance
_geom_bond_site_symmetry_2
_geom_bond_publ_flag
Ti1 N1 1.946(3) . ?
Ti1 N1 1.953(3) 2_556 ?
Ti1 C1 2.129(4) . ?
Ti1 C11 2.391(4) . ?
Ti1 C12 2.404(4) . ?
Ti1 C15 2.418(4) . ?
Ti1 C13 2.430(4) . ?
Ti1 C14 2.434(4) . ?
Ti1 Ti1 2.8292(12) 2_556 ?
N1 C21 1.422(4) . ?
N1 Ti1 1.953(3) 2_556 ?
C11 C15 1.411(6) . ?
C11 C12 1.419(5) . ?
C11 C16 1.505(6) . ?
C12 C13 1.400(6) . ?
C12 C17 1.505(6) . ?
C13 C14 1.407(6) . ?
C13 C18 1.500(6) . ?
C14 C15 1.404(6) . ?
C14 C19 1.505(7) . ?
C15 C20 1.506(6) . ?
C21 C26 1.418(5) . ?
C21 C22 1.413(5) . ?
C22 C23 1.379(6) . ?
C22 C27 1.498(6) . ?
C23 C24 1.378(7) . ?
C24 C25 1.368(7) . ?
C24 C28 1.512(6) . ?
C25 C26 1.387(6) . ?
C26 C29 1.493(6) . ?

_journal_paper_doi 10.1021/ic9907718
